data_1547403
loop_
_publ_author_name
'Mayorga Burrezo, Paula'
'Dom\'inguez, Roc\'io'
'Zafra, Jos\'e L.'
'Pappenfus, Ted M.'
'de la Cruz, Pilar'
'Welte, Lorena'
'Janzen, Daron Edward'
'lopez navarrete, juan teodomiro'
'Langa, Fernando'
'Casado Cord\'on, Juan'

_publ_section_title
;
 Oligomers of Cyclopentadithiophene-Vinylene in Aromatic and Quinoidal
 Versions and Redox Species with Intermediate Forms
;
_journal_name_full 'Chem. Sci.'
_journal_paper_doi 10.1039/C7SC02756G
_journal_year 2017
_chemical_formula_moiety 'C44 H58 Br2 S4'
_chemical_formula_sum 'C44 H58 Br2 S4'
_chemical_formula_weight 874.96
_space_group_crystal_system triclinic
_space_group_IT_number 2
_space_group_name_Hall '-P 1'
_space_group_name_H-M_alt 'P -1'
_symmetry_space_group_name_Hall '-P 1'
_symmetry_space_group_name_H-M 'P -1'
_atom_sites_solution_hydrogens geom
_audit_creation_method SHELXL-2016/6
_audit_update_record
;
2017-08-22 deposited with the CCDC.
2017-09-27 downloaded from the CCDC.
;
_cell_angle_alpha 64.971(5)
_cell_angle_beta 73.140(5)
_cell_angle_gamma 82.198(6)
_cell_formula_units_Z 2
_cell_length_a 12.463(2)
_cell_length_b 13.493(3)
_cell_length_c 15.328(3)
_cell_measurement_reflns_used 16515
_cell_measurement_temperature 173(2)
_cell_measurement_theta_max 26.48
_cell_measurement_theta_min 3.04
_cell_volume 2234.9(8)
_computing_structure_refinement 'SHELXL-2016/6 (Sheldrick, 2016)'
_diffrn_ambient_temperature 173(2)
_diffrn_detector_area_resol_mean 6.849
_diffrn_measured_fraction_theta_full 0.998
_diffrn_measured_fraction_theta_max 0.997
_diffrn_measurement_device_type 'Rigaku XtaLAB mini'
_diffrn_measurement_method \w
_diffrn_radiation_type MoK\a
_diffrn_radiation_wavelength 0.71075
_diffrn_reflns_av_R_equivalents 0.0476
_diffrn_reflns_av_unetI/netI 0.0590
_diffrn_reflns_Laue_measured_fraction_full 0.998
_diffrn_reflns_Laue_measured_fraction_max 0.997
_diffrn_reflns_limit_h_max 15
_diffrn_reflns_limit_h_min -15
_diffrn_reflns_limit_k_max 16
_diffrn_reflns_limit_k_min -16
_diffrn_reflns_limit_l_max 19
_diffrn_reflns_limit_l_min -19
_diffrn_reflns_number 21589
_diffrn_reflns_point_group_measured_fraction_full 0.998
_diffrn_reflns_point_group_measured_fraction_max 0.997
_diffrn_reflns_theta_full 25.242
_diffrn_reflns_theta_max 26.373
_diffrn_reflns_theta_min 3.037
_diffrn_source 'sealed X-ray tube'
_exptl_absorpt_coefficient_mu 2.034
_exptl_absorpt_correction_T_max 0.816
_exptl_absorpt_correction_T_min 0.541
_exptl_absorpt_correction_type multi-scan
_exptl_absorpt_process_details 'REQAB (Rigaku, 1998)'
_exptl_crystal_colour orange
_exptl_crystal_density_diffrn 1.300
_exptl_crystal_density_method 'not measured'
_exptl_crystal_description prism
_exptl_crystal_F_000 912.00
_exptl_crystal_recrystallization_method 'Re-crystallisation from solvent'
_exptl_crystal_size_max 0.800
_exptl_crystal_size_mid 0.290
_exptl_crystal_size_min 0.100
_refine_diff_density_max 0.681
_refine_diff_density_min -0.649
_refine_diff_density_rms 0.062
_refine_ls_extinction_method none
_refine_ls_goodness_of_fit_ref 1.028
_refine_ls_hydrogen_treatment constr
_refine_ls_matrix_type full
_refine_ls_number_parameters 606
_refine_ls_number_reflns 9121
_refine_ls_number_restraints 144
_refine_ls_restrained_S_all 1.038
_refine_ls_R_factor_all 0.0892
_refine_ls_R_factor_gt 0.0543
_refine_ls_shift/su_max 0.000
_refine_ls_shift/su_mean 0.000
_refine_ls_structure_factor_coef Fsqd
_refine_ls_weighting_details 'w=1/[\s^2^(Fo^2^)+(0.0600P)^2^+1.1662P] where P=(Fo^2^+2Fc^2^)/3'
_refine_ls_weighting_scheme calc
_refine_ls_wR_factor_gt 0.1248
_refine_ls_wR_factor_ref 0.1433
_reflns_Friedel_coverage 0.000
_reflns_number_gt 6047
_reflns_number_total 9121
_reflns_threshold_expression 'I > 2\s(I)'
_cod_data_source_file c7sc02756g2.cif
_cod_data_source_block TedBr2
_cod_original_cell_volume 2234.9(7)
_cod_database_code 1547403
_shelx_shelxl_version_number 2016/6
_shelx_space_group_comment
;
The symmetry employed for this shelxl refinement is uniquely defined
by the following loop, which should always be used as a source of
symmetry information in preference to the above space-group names.
They are only intended as comments.
;

loop_
_space_group_symop_operation_xyz
'x, y, z'
'-x, -y, -z'

loop_
_atom_site_label
_atom_site_type_symbol
_atom_site_fract_x
_atom_site_fract_y
_atom_site_fract_z
_atom_site_U_iso_or_equiv
_atom_site_adp_type
_atom_site_occupancy
_atom_site_site_symmetry_order
_atom_site_calc_flag
_atom_site_refinement_flags_posn
_atom_site_refinement_flags_adp
_atom_site_refinement_flags_occupancy
_atom_site_disorder_assembly
_atom_site_disorder_group
Br1 Br -0.47348(4) 0.60195(5) -0.45039(3) 0.07957(19) Uani 1 1 d . . . . .
Br2 Br 0.04546(5) 0.00406(4) 0.18725(3) 0.07371(18) Uani 1 1 d . . . . .
S1 S -0.33387(8) 0.51019(9) -0.29323(7) 0.0545(3) Uani 1 1 d . . . . .
S2 S -0.13907(8) 0.48457(8) -0.11674(6) 0.0460(2) Uani 1 1 d . . . . .
S3 S -0.03545(9) 0.14894(8) -0.00389(7) 0.0527(3) Uani 1 1 d . . . . .
S4 S -0.03827(8) 0.34791(8) -0.28841(6) 0.0474(2) Uani 1 1 d . . . . .
C1 C -0.3832(3) 0.6241(4) -0.3805(3) 0.0576(11) Uani 1 1 d . . . . .
C2 C -0.3502(3) 0.7210(4) -0.3910(3) 0.0641(11) Uani 1 1 d . . . . .
H2 H -0.369342 0.790700 -0.435999 0.077 Uiso 1 1 calc R U . . .
C3 C -0.2826(3) 0.7032(3) -0.3249(3) 0.0550(10) Uani 1 1 d D . . . .
C4 C -0.2666(3) 0.5942(3) -0.2689(3) 0.0476(9) Uani 1 1 d . . . . .
C5 C -0.1966(3) 0.5853(3) -0.2046(2) 0.0434(8) Uani 1 1 d . . . . .
C6 C -0.1700(3) 0.6883(3) -0.2217(3) 0.0517(9) Uani 1 1 d D . . . .
C7 C -0.1019(3) 0.6874(3) -0.1617(3) 0.0517(9) Uani 1 1 d . . . . .
H7 H -0.075561 0.751422 -0.163817 0.062 Uiso 1 1 calc R U . . .
C8 C -0.0783(3) 0.5827(3) -0.1000(2) 0.0429(8) Uani 1 1 d . . . . .
C9 C -0.0123(3) 0.5513(3) -0.0289(2) 0.0428(8) Uani 1 1 d . . . . .
H9 H 0.016390 0.608771 -0.022261 0.051 Uiso 1 1 calc R U . . .
C10 C -0.2150(6) 0.7767(5) -0.3066(5) 0.0560(16) Uani 0.767(4) 1 d D . P A 1
C11 C -0.1200(7) 0.8376(8) -0.3966(9) 0.066(2) Uani 0.767(4) 1 d D . P A 1
H11A H -0.153572 0.890480 -0.450141 0.079 Uiso 0.767(4) 1 calc R U P A 1
H11B H -0.079642 0.880176 -0.377290 0.079 Uiso 0.767(4) 1 calc R U P A 1
C12 C -0.0352(12) 0.7674(8) -0.4391(13) 0.073(3) Uani 0.767(4) 1 d D . P A 1
H12A H -0.002994 0.712731 -0.385344 0.088 Uiso 0.767(4) 1 calc R U P A 1
H12B H -0.074517 0.726993 -0.461301 0.088 Uiso 0.767(4) 1 calc R U P A 1
C13 C 0.0595(7) 0.8304(6) -0.5255(7) 0.076(2) Uani 0.767(4) 1 d D . P A 1
H13A H 0.029720 0.872387 -0.584483 0.092 Uiso 0.767(4) 1 calc R U P A 1
H13B H 0.087490 0.883590 -0.508711 0.092 Uiso 0.767(4) 1 calc R U P A 1
C14 C 0.1557(7) 0.7606(6) -0.5526(5) 0.0715(19) Uani 0.767(4) 1 d D . P A 1
H14A H 0.127104 0.707460 -0.569050 0.086 Uiso 0.767(4) 1 calc R U P A 1
H14B H 0.184580 0.718302 -0.493116 0.086 Uiso 0.767(4) 1 calc R U P A 1
C15 C 0.2519(6) 0.8195(6) -0.6378(6) 0.098(2) Uani 0.767(4) 1 d D . P A 1
H15A H 0.276147 0.877324 -0.624221 0.118 Uiso 0.767(4) 1 calc R U P A 1
H15B H 0.224702 0.856185 -0.698746 0.118 Uiso 0.767(4) 1 calc R U P A 1
C16 C 0.3521(7) 0.7498(7) -0.6584(6) 0.101(2) Uani 0.767(4) 1 d D . P A 1
H16A H 0.410070 0.795514 -0.715038 0.151 Uiso 0.767(4) 1 calc R U P A 1
H16B H 0.381702 0.714675 -0.599421 0.151 Uiso 0.767(4) 1 calc R U P A 1
H16C H 0.330120 0.693481 -0.674144 0.151 Uiso 0.767(4) 1 calc R U P A 1
C17 C -0.2881(5) 0.8624(4) -0.2685(4) 0.0587(15) Uani 0.767(4) 1 d D . P A 1
H17A H -0.237841 0.904864 -0.258044 0.070 Uiso 0.767(4) 1 calc R U P A 1
H17B H -0.323292 0.914213 -0.321346 0.070 Uiso 0.767(4) 1 calc R U P A 1
C18 C -0.3802(5) 0.8129(5) -0.1721(5) 0.0787(18) Uani 0.767(4) 1 d D . P A 1
H18A H -0.436714 0.779184 -0.184637 0.094 Uiso 0.767(4) 1 calc R U P A 1
H18B H -0.347022 0.754414 -0.121214 0.094 Uiso 0.767(4) 1 calc R U P A 1
C19 C -0.4380(10) 0.8972(8) -0.1317(7) 0.097(3) Uani 0.767(4) 1 d D . P A 1
H19A H -0.478288 0.952806 -0.178420 0.117 Uiso 0.767(4) 1 calc R U P A 1
H19B H -0.382738 0.934450 -0.121172 0.117 Uiso 0.767(4) 1 calc R U P A 1
C20 C -0.5218(8) 0.8313(8) -0.0308(8) 0.130(3) Uani 0.767(4) 1 d D . P A 1
H20A H -0.546000 0.767644 -0.036272 0.156 Uiso 0.767(4) 1 calc R U P A 1
H20B H -0.480173 0.802104 0.021226 0.156 Uiso 0.767(4) 1 calc R U P A 1
C21 C -0.6212(9) 0.8863(9) 0.0042(9) 0.150(4) Uani 0.767(4) 1 d D . P A 1
H21A H -0.658692 0.925439 -0.050250 0.180 Uiso 0.767(4) 1 calc R U P A 1
H21B H -0.599795 0.941045 0.023036 0.180 Uiso 0.767(4) 1 calc R U P A 1
C22 C -0.7040(16) 0.804(3) 0.0954(13) 0.160(7) Uani 0.767(4) 1 d D . P A 1
H22A H -0.770622 0.844045 0.117440 0.240 Uiso 0.767(4) 1 calc R U P A 1
H22B H -0.726336 0.750736 0.076549 0.240 Uiso 0.767(4) 1 calc R U P A 1
H22C H -0.667490 0.766329 0.149772 0.240 Uiso 0.767(4) 1 calc R U P A 1
C10' C -0.2363(18) 0.7753(14) -0.2897(17) 0.0560(16) Uani 0.233(4) 1 d D . P A 5
C11' C -0.154(3) 0.847(3) -0.386(3) 0.066(2) Uani 0.233(4) 1 d D . P A 5
H11C H -0.196948 0.890364 -0.435759 0.079 Uiso 0.233(4) 1 calc R U P A 5
H11D H -0.120937 0.899829 -0.371796 0.079 Uiso 0.233(4) 1 calc R U P A 5
C12' C -0.061(4) 0.785(3) -0.430(5) 0.073(3) Uani 0.233(4) 1 d D . P A 5
H12C H -0.092209 0.743172 -0.456349 0.088 Uiso 0.233(4) 1 calc R U P A 5
H12D H -0.025459 0.733216 -0.377898 0.088 Uiso 0.233(4) 1 calc R U P A 5
C13' C 0.026(2) 0.864(2) -0.514(3) 0.076(2) Uani 0.233(4) 1 d D . P A 5
H13C H -0.012655 0.919690 -0.561579 0.092 Uiso 0.233(4) 1 calc R U P A 5
H13D H 0.059468 0.901462 -0.485182 0.092 Uiso 0.233(4) 1 calc R U P A 5
C14' C 0.117(2) 0.8142(19) -0.5687(16) 0.0715(19) Uani 0.233(4) 1 d D . P A 5
H14C H 0.171329 0.872765 -0.615234 0.086 Uiso 0.233(4) 1 calc R U P A 5
H14D H 0.084312 0.793384 -0.610121 0.086 Uiso 0.233(4) 1 calc R U P A 5
C15' C 0.182(2) 0.718(2) -0.5163(19) 0.098(2) Uani 0.233(4) 1 d D . P A 5
H15C H 0.133475 0.653435 -0.481987 0.118 Uiso 0.233(4) 1 calc R U P A 5
H15D H 0.203354 0.731347 -0.464645 0.118 Uiso 0.233(4) 1 calc R U P A 5
C16' C 0.2886(19) 0.693(2) -0.585(2) 0.101(2) Uani 0.233(4) 1 d D . P A 5
H16D H 0.327044 0.628704 -0.544746 0.151 Uiso 0.233(4) 1 calc R U P A 5
H16E H 0.268488 0.677763 -0.634921 0.151 Uiso 0.233(4) 1 calc R U P A 5
H16F H 0.338470 0.755789 -0.617554 0.151 Uiso 0.233(4) 1 calc R U P A 5
C17' C -0.3478(17) 0.8171(16) -0.2393(16) 0.0587(15) Uani 0.233(4) 1 d D . P A 5
H17C H -0.385704 0.867520 -0.290631 0.070 Uiso 0.233(4) 1 calc R U P A 5
H17D H -0.397894 0.754625 -0.193588 0.070 Uiso 0.233(4) 1 calc R U P A 5
C18' C -0.3262(17) 0.8759(18) -0.1816(16) 0.0787(18) Uani 0.233(4) 1 d D . P A 5
H18C H -0.266381 0.930362 -0.223664 0.094 Uiso 0.233(4) 1 calc R U P A 5
H18D H -0.302430 0.823280 -0.121897 0.094 Uiso 0.233(4) 1 calc R U P A 5
C19' C -0.436(3) 0.932(3) -0.151(3) 0.097(3) Uani 0.233(4) 1 d D . P A 5
H19C H -0.477496 0.945435 -0.201059 0.117 Uiso 0.233(4) 1 calc R U P A 5
H19D H -0.415392 1.005399 -0.160543 0.117 Uiso 0.233(4) 1 calc R U P A 5
C20' C -0.520(2) 0.886(3) -0.049(2) 0.130(3) Uani 0.233(4) 1 d D . P A 5
H20C H -0.475909 0.840414 -0.001258 0.156 Uiso 0.233(4) 1 calc R U P A 5
H20D H -0.549975 0.948850 -0.032027 0.156 Uiso 0.233(4) 1 calc R U P A 5
C21' C -0.618(3) 0.820(3) -0.028(3) 0.150(4) Uani 0.233(4) 1 d D . P A 5
H21C H -0.592796 0.753581 -0.041966 0.180 Uiso 0.233(4) 1 calc R U P A 5
H21D H -0.668425 0.863225 -0.071250 0.180 Uiso 0.233(4) 1 calc R U P A 5
C22' C -0.681(6) 0.787(10) 0.084(4) 0.160(7) Uani 0.233(4) 1 d D . P A 5
H22D H -0.746376 0.742913 0.100155 0.240 Uiso 0.233(4) 1 calc R U P A 5
H22E H -0.630434 0.743584 0.125097 0.240 Uiso 0.233(4) 1 calc R U P A 5
H22F H -0.705733 0.852750 0.095941 0.240 Uiso 0.233(4) 1 calc R U P A 5
C23 C 0.0753(4) 0.0945(3) 0.0506(3) 0.0519(9) Uani 1 1 d . . . . .
C24 C 0.1762(4) 0.1225(3) -0.0138(3) 0.0606(11) Uani 1 1 d . . . . .
H24 H 0.245387 0.099804 0.003814 0.073 Uiso 1 1 calc R U . . .
C25 C 0.1668(3) 0.1908(4) -0.1119(3) 0.0581(10) Uani 1 1 d D . . . .
C26 C 0.0569(3) 0.2115(3) -0.1170(3) 0.0469(9) Uani 1 1 d . . . . .
C27 C 0.0561(3) 0.2849(3) -0.2189(2) 0.0492(9) Uani 1 1 d . . . . .
C28 C 0.1643(3) 0.3095(4) -0.2742(3) 0.0688(13) Uani 1 1 d D . . . .
C29 C 0.1718(4) 0.3801(4) -0.3752(3) 0.0746(14) Uani 1 1 d . . . . .
H29 H 0.240694 0.404842 -0.423986 0.090 Uiso 1 1 calc R U . . .
C30 C 0.0694(3) 0.4087(3) -0.3948(3) 0.0545(10) Uani 1 1 d . . . . .
C31 C 0.0493(3) 0.4817(3) -0.4904(3) 0.0520(9) Uani 1 1 d . . . . .
H31 H 0.113634 0.505892 -0.545175 0.062 Uiso 1 1 calc R U . . .
C32 C 0.2468(9) 0.2692(8) -0.2073(7) 0.045(2) Uani 0.5 1 d D . P B -1
C33 C 0.3315(12) 0.1989(10) -0.2557(11) 0.055(3) Uani 0.5 1 d D . P B -1
H33A H 0.384059 0.249301 -0.315742 0.066 Uiso 0.5 1 calc R U P B -1
H33B H 0.376072 0.153200 -0.208207 0.066 Uiso 0.5 1 calc R U P B -1
C34 C 0.2841(9) 0.1241(9) -0.2861(8) 0.058(3) Uani 0.5 1 d D . P B -1
H34A H 0.239715 0.066668 -0.225350 0.069 Uiso 0.5 1 calc R U P B -1
H34B H 0.232420 0.167257 -0.327572 0.069 Uiso 0.5 1 calc R U P B -1
C35 C 0.3721(8) 0.0701(9) -0.3433(7) 0.066(2) Uani 0.5 1 d D . P B -1
H35A H 0.418455 0.020349 -0.299091 0.079 Uiso 0.5 1 calc R U P B -1
H35B H 0.421834 0.127047 -0.399773 0.079 Uiso 0.5 1 calc R U P B -1
C36 C 0.3229(9) 0.0030(9) -0.3849(7) 0.074(3) Uani 0.5 1 d D . P B -1
H36A H 0.273737 -0.054461 -0.328342 0.089 Uiso 0.5 1 calc R U P B -1
H36B H 0.275869 0.052551 -0.428535 0.089 Uiso 0.5 1 calc R U P B -1
C37 C 0.4099(9) -0.0497(9) -0.4424(8) 0.092(3) Uani 0.5 1 d D . P B -1
H37A H 0.459859 0.007641 -0.498300 0.111 Uiso 0.5 1 calc R U P B -1
H37B H 0.456079 -0.100204 -0.398445 0.111 Uiso 0.5 1 calc R U P B -1
C38 C 0.3634(13) -0.1115(9) -0.4832(10) 0.123(5) Uani 0.5 1 d D . P B -1
H38A H 0.291414 -0.142867 -0.437824 0.184 Uiso 0.5 1 calc R U P B -1
H38B H 0.415895 -0.170404 -0.490090 0.184 Uiso 0.5 1 calc R U P B -1
H38C H 0.352275 -0.062004 -0.548667 0.184 Uiso 0.5 1 calc R U P B -1
C39 C 0.3128(11) 0.3538(10) -0.2002(12) 0.049(3) Uani 0.5 1 d D . P B -1
H39A H 0.367490 0.313968 -0.160934 0.059 Uiso 0.5 1 calc R U P B -1
H39B H 0.355787 0.400194 -0.268166 0.059 Uiso 0.5 1 calc R U P B -1
C40 C 0.2413(10) 0.4268(11) -0.1534(10) 0.053(3) Uani 0.5 1 d D . P B -1
H40A H 0.200107 0.380639 -0.084643 0.064 Uiso 0.5 1 calc R U P B -1
H40B H 0.185092 0.465030 -0.191410 0.064 Uiso 0.5 1 calc R U P B -1
C41 C 0.3066(9) 0.5121(9) -0.1495(9) 0.059(3) Uani 0.5 1 d D . P B -1
H41A H 0.352103 0.554850 -0.217668 0.071 Uiso 0.5 1 calc R U P B -1
H41B H 0.252574 0.563298 -0.127765 0.071 Uiso 0.5 1 calc R U P B -1
C42 C 0.3827(6) 0.4651(6) -0.0812(6) 0.0536(19) Uani 0.5 1 d D . P B -1
H42A H 0.439909 0.417571 -0.105295 0.064 Uiso 0.5 1 calc R U P B -1
H42B H 0.338176 0.418834 -0.013787 0.064 Uiso 0.5 1 calc R U P B -1
C43 C 0.4416(7) 0.5523(7) -0.0740(6) 0.061(2) Uani 0.5 1 d D . P B -1
H43A H 0.484409 0.599758 -0.141613 0.074 Uiso 0.5 1 calc R U P B -1
H43B H 0.384360 0.598541 -0.048132 0.074 Uiso 0.5 1 calc R U P B -1
C44 C 0.5201(13) 0.505(3) -0.0077(16) 0.071(4) Uani 0.5 1 d D . P B -1
H44A H 0.477771 0.461418 0.060327 0.107 Uiso 0.5 1 calc R U P B -1
H44B H 0.556897 0.565138 -0.007554 0.107 Uiso 0.5 1 calc R U P B -1
H44C H 0.576980 0.459267 -0.032567 0.107 Uiso 0.5 1 calc R U P B -1
C32' C 0.2477(9) 0.2330(8) -0.2158(7) 0.045(2) Uani 0.5 1 d D . P B -2
C33' C 0.3202(11) 0.1499(11) -0.2540(13) 0.069(4) Uani 0.5 1 d D . P B -2
H33C H 0.367031 0.190711 -0.322085 0.082 Uiso 0.5 1 calc R U P B -2
H33D H 0.371517 0.111668 -0.210801 0.082 Uiso 0.5 1 calc R U P B -2
C34' C 0.2558(11) 0.0659(10) -0.2569(10) 0.077(4) Uani 0.5 1 d D . P B -2
H34C H 0.197906 0.103857 -0.292948 0.093 Uiso 0.5 1 calc R U P B -2
H34D H 0.216662 0.018821 -0.187741 0.093 Uiso 0.5 1 calc R U P B -2
C35' C 0.3273(13) -0.0070(13) -0.3067(14) 0.131(6) Uani 0.5 1 d D U P B -2
H35C H 0.385967 -0.045277 -0.271724 0.158 Uiso 0.5 1 calc R U P B -2
H35D H 0.364747 0.038667 -0.376857 0.158 Uiso 0.5 1 calc R U P B -2
C36' C 0.2498(15) -0.0950(16) -0.3032(17) 0.174(7) Uani 0.5 1 d D U P B -2
H36C H 0.205438 -0.131022 -0.233192 0.208 Uiso 0.5 1 calc R U P B -2
H36D H 0.195837 -0.053472 -0.342728 0.208 Uiso 0.5 1 calc R U P B -2
C37' C 0.2972(17) -0.1804(14) -0.3362(18) 0.221(9) Uani 0.5 1 d D U P B -2
H37C H 0.356537 -0.220201 -0.302536 0.266 Uiso 0.5 1 calc R U P B -2
H37D H 0.331721 -0.148063 -0.408947 0.266 Uiso 0.5 1 calc R U P B -2
C38' C 0.2073(16) -0.2590(16) -0.3126(16) 0.209(10) Uani 0.5 1 d D U P B -2
H38D H 0.223146 -0.331037 -0.263944 0.313 Uiso 0.5 1 calc R U P B -2
H38E H 0.205982 -0.265129 -0.373769 0.313 Uiso 0.5 1 calc R U P B -2
H38F H 0.134234 -0.231887 -0.284821 0.313 Uiso 0.5 1 calc R U P B -2
C39' C 0.3232(12) 0.3126(10) -0.2130(12) 0.061(4) Uani 0.5 1 d D . P B -2
H39C H 0.372103 0.269624 -0.168604 0.074 Uiso 0.5 1 calc R U P B -2
H39D H 0.372353 0.349872 -0.280770 0.074 Uiso 0.5 1 calc R U P B -2
C40' C 0.2613(11) 0.3981(11) -0.1778(10) 0.068(4) Uani 0.5 1 d D . P B -2
H40C H 0.201127 0.430676 -0.212334 0.081 Uiso 0.5 1 calc R U P B -2
H40D H 0.225303 0.362344 -0.105495 0.081 Uiso 0.5 1 calc R U P B -2
C41' C 0.3348(10) 0.4879(9) -0.1958(9) 0.094(4) Uani 0.5 1 d D . P B -2
H41C H 0.392193 0.454870 -0.158046 0.112 Uiso 0.5 1 calc R U P B -2
H41D H 0.374679 0.519360 -0.267462 0.112 Uiso 0.5 1 calc R U P B -2
C42' C 0.2793(14) 0.5769(13) -0.1690(14) 0.135(8) Uani 0.5 1 d D . P B -2
H42C H 0.249106 0.547273 -0.095702 0.161 Uiso 0.5 1 calc R U P B -2
H42D H 0.214686 0.602708 -0.198732 0.161 Uiso 0.5 1 calc R U P B -2
C43' C 0.3503(12) 0.6748(12) -0.2004(11) 0.145(6) Uani 0.5 1 d D . P B -2
H43C H 0.414534 0.652090 -0.169991 0.174 Uiso 0.5 1 calc R U P B -2
H43D H 0.379851 0.707935 -0.273764 0.174 Uiso 0.5 1 calc R U P B -2
C44' C 0.2770(18) 0.7563(13) -0.1655(15) 0.237(13) Uani 0.5 1 d D . P B -2
H44D H 0.208115 0.769760 -0.187658 0.355 Uiso 0.5 1 calc R U P B -2
H44E H 0.317272 0.825005 -0.193577 0.355 Uiso 0.5 1 calc R U P B -2
H44F H 0.257972 0.727038 -0.092544 0.355 Uiso 0.5 1 calc R U P B -2

loop_
_atom_site_aniso_label
_atom_site_aniso_U_11
_atom_site_aniso_U_22
_atom_site_aniso_U_33
_atom_site_aniso_U_23
_atom_site_aniso_U_13
_atom_site_aniso_U_12
Br1 0.0622(3) 0.1202(4) 0.0628(3) -0.0296(3) -0.0360(2) -0.0039(3)
Br2 0.1101(4) 0.0607(3) 0.0458(2) -0.0006(2) -0.0401(3) -0.0142(3)
S1 0.0520(6) 0.0698(7) 0.0421(5) -0.0172(5) -0.0199(4) -0.0035(5)
S2 0.0564(6) 0.0462(5) 0.0361(4) -0.0119(4) -0.0237(4) 0.0066(4)
S3 0.0610(6) 0.0549(6) 0.0386(5) -0.0106(5) -0.0209(5) -0.0002(5)
S4 0.0493(5) 0.0569(6) 0.0365(5) -0.0167(4) -0.0203(4) 0.0110(4)
C1 0.044(2) 0.085(3) 0.042(2) -0.019(2) -0.0233(18) 0.009(2)
C2 0.063(3) 0.075(3) 0.056(2) -0.019(2) -0.037(2) 0.012(2)
C3 0.060(2) 0.059(3) 0.045(2) -0.014(2) -0.0286(19) 0.010(2)
C4 0.043(2) 0.061(2) 0.0365(18) -0.0147(18) -0.0164(16) 0.0040(18)
C5 0.047(2) 0.049(2) 0.0332(17) -0.0145(17) -0.0168(16) 0.0089(17)
C6 0.067(3) 0.045(2) 0.046(2) -0.0155(18) -0.0295(19) 0.0134(19)
C7 0.065(2) 0.046(2) 0.050(2) -0.0171(19) -0.031(2) 0.0077(19)
C8 0.048(2) 0.051(2) 0.0343(17) -0.0204(17) -0.0160(16) 0.0081(17)
C9 0.0435(19) 0.054(2) 0.0355(18) -0.0218(17) -0.0148(15) 0.0084(17)
C10 0.077(4) 0.045(2) 0.051(3) -0.014(2) -0.040(3) 0.015(2)
C11 0.088(7) 0.045(3) 0.066(4) -0.003(3) -0.055(5) 0.002(5)
C12 0.106(8) 0.060(5) 0.056(4) -0.023(4) -0.013(5) -0.026(5)
C13 0.076(6) 0.069(6) 0.070(4) -0.006(4) -0.034(4) 0.001(4)
C14 0.108(6) 0.044(4) 0.060(4) -0.006(3) -0.037(4) -0.013(4)
C15 0.075(4) 0.086(5) 0.102(5) -0.003(4) -0.028(4) -0.007(4)
C16 0.094(6) 0.107(6) 0.110(6) -0.037(5) -0.051(5) 0.003(5)
C17 0.067(4) 0.040(3) 0.069(4) -0.008(3) -0.040(3) 0.001(3)
C18 0.082(5) 0.062(4) 0.086(4) -0.025(4) -0.024(4) 0.006(3)
C19 0.080(4) 0.111(8) 0.089(6) -0.034(6) -0.034(4) 0.040(5)
C20 0.129(7) 0.094(7) 0.165(9) -0.050(8) -0.066(7) 0.060(7)
C21 0.152(9) 0.135(9) 0.165(10) -0.073(8) -0.044(8) 0.041(8)
C22 0.097(10) 0.207(15) 0.087(6) 0.007(7) -0.007(5) 0.017(11)
C10' 0.077(4) 0.045(2) 0.051(3) -0.014(2) -0.040(3) 0.015(2)
C11' 0.088(7) 0.045(3) 0.066(4) -0.003(3) -0.055(5) 0.002(5)
C12' 0.106(8) 0.060(5) 0.056(4) -0.023(4) -0.013(5) -0.026(5)
C13' 0.076(6) 0.069(6) 0.070(4) -0.006(4) -0.034(4) 0.001(4)
C14' 0.108(6) 0.044(4) 0.060(4) -0.006(3) -0.037(4) -0.013(4)
C15' 0.075(4) 0.086(5) 0.102(5) -0.003(4) -0.028(4) -0.007(4)
C16' 0.094(6) 0.107(6) 0.110(6) -0.037(5) -0.051(5) 0.003(5)
C17' 0.067(4) 0.040(3) 0.069(4) -0.008(3) -0.040(3) 0.001(3)
C18' 0.082(5) 0.062(4) 0.086(4) -0.025(4) -0.024(4) 0.006(3)
C19' 0.080(4) 0.111(8) 0.089(6) -0.034(6) -0.034(4) 0.040(5)
C20' 0.129(7) 0.094(7) 0.165(9) -0.050(8) -0.066(7) 0.060(7)
C21' 0.152(9) 0.135(9) 0.165(10) -0.073(8) -0.044(8) 0.041(8)
C22' 0.097(10) 0.207(15) 0.087(6) 0.007(7) -0.007(5) 0.017(11)
C23 0.076(3) 0.042(2) 0.040(2) -0.0085(18) -0.029(2) -0.003(2)
C24 0.064(3) 0.067(3) 0.051(2) -0.013(2) -0.034(2) 0.004(2)
C25 0.055(2) 0.073(3) 0.044(2) -0.017(2) -0.0232(19) 0.009(2)
C26 0.052(2) 0.053(2) 0.0384(19) -0.0186(18) -0.0186(17) 0.0076(18)
C27 0.053(2) 0.062(2) 0.0332(18) -0.0186(18) -0.0204(17) 0.0137(19)
C28 0.051(2) 0.103(4) 0.038(2) -0.016(2) -0.0190(19) 0.014(2)
C29 0.050(2) 0.114(4) 0.039(2) -0.014(2) -0.0154(19) 0.015(3)
C30 0.057(2) 0.072(3) 0.0358(19) -0.024(2) -0.0172(18) 0.014(2)
C31 0.058(2) 0.066(3) 0.0332(18) -0.0202(19) -0.0154(17) 0.007(2)
C32 0.045(2) 0.061(7) 0.041(3) -0.029(3) -0.020(2) 0.012(4)
C33 0.068(7) 0.065(8) 0.049(5) -0.033(7) -0.032(5) 0.021(7)
C34 0.066(7) 0.050(7) 0.057(7) -0.019(6) -0.024(5) 0.008(6)
C35 0.080(6) 0.072(6) 0.060(5) -0.034(5) -0.037(5) 0.016(5)
C36 0.096(7) 0.074(7) 0.063(6) -0.032(6) -0.035(6) 0.014(6)
C37 0.125(9) 0.081(7) 0.083(7) -0.045(6) -0.040(7) 0.030(7)
C38 0.215(15) 0.081(8) 0.121(10) -0.066(8) -0.098(11) 0.045(9)
C39 0.043(6) 0.050(9) 0.050(6) -0.023(6) -0.006(5) 0.007(6)
C40 0.054(6) 0.058(7) 0.057(7) -0.042(5) -0.009(5) 0.013(5)
C41 0.063(6) 0.077(8) 0.050(6) -0.046(6) -0.005(5) 0.003(6)
C42 0.054(5) 0.046(4) 0.048(4) -0.013(4) -0.001(4) -0.009(4)
C43 0.065(5) 0.058(5) 0.063(5) -0.025(5) -0.013(4) -0.011(4)
C44 0.046(12) 0.096(7) 0.066(8) -0.028(6) -0.007(10) -0.016(10)
C32' 0.045(2) 0.061(7) 0.041(3) -0.029(3) -0.020(2) 0.012(4)
C33' 0.058(8) 0.083(12) 0.069(8) -0.036(9) -0.029(6) 0.033(8)
C34' 0.086(8) 0.070(8) 0.076(8) -0.025(7) -0.035(7) 0.013(7)
C35' 0.152(14) 0.121(12) 0.173(15) -0.106(12) -0.078(12) 0.067(11)
C36' 0.192(15) 0.199(16) 0.234(16) -0.163(14) -0.128(14) 0.081(13)
C37' 0.25(2) 0.162(18) 0.26(2) -0.057(17) -0.140(19) 0.053(16)
C38' 0.191(18) 0.22(2) 0.23(2) -0.026(17) -0.148(17) -0.068(16)
C39' 0.054(7) 0.064(10) 0.049(7) -0.004(7) -0.021(5) 0.005(7)
C40' 0.060(9) 0.088(13) 0.066(9) -0.048(7) -0.003(7) -0.011(8)
C41' 0.103(9) 0.101(9) 0.074(8) -0.028(7) -0.010(7) -0.046(8)
C42' 0.110(12) 0.161(17) 0.143(16) -0.108(16) 0.057(11) -0.075(12)
C43' 0.139(13) 0.183(16) 0.089(9) -0.032(11) -0.010(9) -0.041(12)
C44' 0.29(3) 0.119(13) 0.185(18) -0.066(14) 0.109(18) 0.015(15)

loop_
_atom_type_symbol
_atom_type_description
_atom_type_scat_dispersion_real
_atom_type_scat_dispersion_imag
_atom_type_scat_source
C C 0.0033 0.0016 'International Tables Vol C Tables 4.2.6.8 and 6.1.1.4'
H H 0.0000 0.0000 'International Tables Vol C Tables 4.2.6.8 and 6.1.1.4'
S S 0.1246 0.1234 'International Tables Vol C Tables 4.2.6.8 and 6.1.1.4'
Br Br -0.2901 2.4595 'International Tables Vol C Tables 4.2.6.8 and 6.1.1.4'

loop_
_geom_angle_atom_site_label_1
_geom_angle_atom_site_label_2
_geom_angle_atom_site_label_3
_geom_angle
_geom_angle_site_symmetry_1
C4 S1 C1 89.7(2) .
C5 S2 C8 90.67(17) .
C26 S3 C23 90.27(19) .
C27 S4 C30 91.26(18) .
C2 C1 S1 114.5(3) .
C2 C1 Br1 127.1(3) .
S1 C1 Br1 118.4(3) .
C1 C2 C3 110.1(4) .
C1 C2 H2 124.9 .
C3 C2 H2 124.9 .
C4 C3 C2 113.1(4) .
C4 C3 C10' 110.8(7) .
C2 C3 C10' 135.5(7) .
C4 C3 C10 111.5(4) .
C2 C3 C10 135.1(4) .
C3 C4 C5 108.6(3) .
C3 C4 S1 112.6(3) .
C5 C4 S1 138.7(3) .
C6 C5 C4 108.9(3) .
C6 C5 S2 112.9(3) .
C4 C5 S2 138.2(3) .
C5 C6 C7 112.7(3) .
C5 C6 C10' 110.8(7) .
C7 C6 C10' 135.7(6) .
C5 C6 C10 111.7(4) .
C7 C6 C10 135.4(4) .
C8 C7 C6 112.0(3) .
C8 C7 H7 124.0 .
C6 C7 H7 124.0 .
C7 C8 C9 127.0(3) .
C7 C8 S2 111.7(3) .
C9 C8 S2 121.3(3) .
C9 C9 C8 126.2(4) 2_565
C9 C9 H9 116.9 2_565
C8 C9 H9 116.9 .
C11 C10 C6 111.8(6) .
C11 C10 C3 114.0(7) .
C6 C10 C3 98.8(4) .
C11 C10 C17 108.3(5) .
C6 C10 C17 109.3(4) .
C3 C10 C17 114.4(5) .
C12 C11 C10 116.1(7) .
C12 C11 H11A 108.3 .
C10 C11 H11A 108.3 .
C12 C11 H11B 108.3 .
C10 C11 H11B 108.3 .
H11A C11 H11B 107.4 .
C13 C12 C11 114.4(6) .
C13 C12 H12A 108.7 .
C11 C12 H12A 108.7 .
C13 C12 H12B 108.7 .
C11 C12 H12B 108.7 .
H12A C12 H12B 107.6 .
C14 C13 C12 114.3(6) .
C14 C13 H13A 108.7 .
C12 C13 H13A 108.7 .
C14 C13 H13B 108.7 .
C12 C13 H13B 108.7 .
H13A C13 H13B 107.6 .
C13 C14 C15 116.2(6) .
C13 C14 H14A 108.2 .
C15 C14 H14A 108.2 .
C13 C14 H14B 108.2 .
C15 C14 H14B 108.2 .
H14A C14 H14B 107.4 .
C14 C15 C16 115.7(6) .
C14 C15 H15A 108.4 .
C16 C15 H15A 108.4 .
C14 C15 H15B 108.4 .
C16 C15 H15B 108.4 .
H15A C15 H15B 107.4 .
C15 C16 H16A 109.5 .
C15 C16 H16B 109.5 .
H16A C16 H16B 109.5 .
C15 C16 H16C 109.5 .
H16A C16 H16C 109.5 .
H16B C16 H16C 109.5 .
C18 C17 C10 114.9(5) .
C18 C17 H17A 108.6 .
C10 C17 H17A 108.6 .
C18 C17 H17B 108.6 .
C10 C17 H17B 108.6 .
H17A C17 H17B 107.5 .
C19 C18 C17 112.6(6) .
C19 C18 H18A 109.1 .
C17 C18 H18A 109.1 .
C19 C18 H18B 109.1 .
C17 C18 H18B 109.1 .
H18A C18 H18B 107.8 .
C18 C19 C20 105.3(7) .
C18 C19 H19A 110.7 .
C20 C19 H19A 110.7 .
C18 C19 H19B 110.7 .
C20 C19 H19B 110.7 .
H19A C19 H19B 108.8 .
C21 C20 C19 118.6(8) .
C21 C20 H20A 107.7 .
C19 C20 H20A 107.7 .
C21 C20 H20B 107.7 .
C19 C20 H20B 107.7 .
H20A C20 H20B 107.1 .
C20 C21 C22 111.4(14) .
C20 C21 H21A 109.3 .
C22 C21 H21A 109.3 .
C20 C21 H21B 109.3 .
C22 C21 H21B 109.3 .
H21A C21 H21B 108.0 .
C21 C22 H22A 109.5 .
C21 C22 H22B 109.5 .
H22A C22 H22B 109.5 .
C21 C22 H22C 109.5 .
H22A C22 H22C 109.5 .
H22B C22 H22C 109.5 .
C11' C10' C6 109(2) .
C11' C10' C3 102(3) .
C6 C10' C3 99.3(9) .
C11' C10' C17' 124.1(19) .
C6 C10' C17' 117.5(16) .
C3 C10' C17' 99.3(12) .
C12' C11' C10' 114(3) .
C12' C11' H11C 108.6 .
C10' C11' H11C 108.6 .
C12' C11' H11D 108.6 .
C10' C11' H11D 108.6 .
H11C C11' H11D 107.6 .
C11' C12' C13' 110(2) .
C11' C12' H12C 109.6 .
C13' C12' H12C 109.6 .
C11' C12' H12D 109.6 .
C13' C12' H12D 109.6 .
H12C C12' H12D 108.1 .
C14' C13' C12' 116(2) .
C14' C13' H13C 108.3 .
C12' C13' H13C 108.3 .
C14' C13' H13D 108.3 .
C12' C13' H13D 108.3 .
H13C C13' H13D 107.4 .
C13' C14' C15' 121(2) .
C13' C14' H14C 107.0 .
C15' C14' H14C 107.0 .
C13' C14' H14D 107.0 .
C15' C14' H14D 107.0 .
H14C C14' H14D 106.7 .
C14' C15' C16' 114(2) .
C14' C15' H15C 108.7 .
C16' C15' H15C 108.7 .
C14' C15' H15D 108.7 .
C16' C15' H15D 108.7 .
H15C C15' H15D 107.6 .
C15' C16' H16D 109.5 .
C15' C16' H16E 109.5 .
H16D C16' H16E 109.5 .
C15' C16' H16F 109.5 .
H16D C16' H16F 109.5 .
H16E C16' H16F 109.5 .
C18' C17' C10' 110.2(14) .
C18' C17' H17C 109.6 .
C10' C17' H17C 109.6 .
C18' C17' H17D 109.6 .
C10' C17' H17D 109.6 .
H17C C17' H17D 108.1 .
C17' C18' C19' 107(2) .
C17' C18' H18C 110.4 .
C19' C18' H18C 110.4 .
C17' C18' H18D 110.4 .
C19' C18' H18D 110.4 .
H18C C18' H18D 108.6 .
C18' C19' C20' 124(3) .
C18' C19' H19C 106.3 .
C20' C19' H19C 106.3 .
C18' C19' H19D 106.3 .
C20' C19' H19D 106.3 .
H19C C19' H19D 106.4 .
C21' C20' C19' 123(3) .
C21' C20' H20C 106.5 .
C19' C20' H20C 106.5 .
C21' C20' H20D 106.5 .
C19' C20' H20D 106.5 .
H20C C20' H20D 106.5 .
C20' C21' C22' 107(3) .
C20' C21' H21C 110.3 .
C22' C21' H21C 110.3 .
C20' C21' H21D 110.3 .
C22' C21' H21D 110.3 .
H21C C21' H21D 108.5 .
C21' C22' H22D 109.5 .
C21' C22' H22E 109.5 .
H22D C22' H22E 109.5 .
C21' C22' H22F 109.5 .
H22D C22' H22F 109.5 .
H22E C22' H22F 109.5 .
C24 C23 S3 113.6(3) .
C24 C23 Br2 126.9(3) .
S3 C23 Br2 119.5(2) .
C23 C24 C25 111.4(4) .
C23 C24 H24 124.3 .
C25 C24 H24 124.3 .
C26 C25 C24 112.5(4) .
C26 C25 C32' 111.3(5) .
C24 C25 C32' 135.4(5) .
C26 C25 C32 111.1(5) .
C24 C25 C32 134.3(5) .
C25 C26 C27 108.3(3) .
C25 C26 S3 112.2(3) .
C27 C26 S3 139.4(3) .
C28 C27 C26 108.7(3) .
C28 C27 S4 112.1(3) .
C26 C27 S4 139.2(3) .
C27 C28 C29 112.7(4) .
C27 C28 C32 111.3(5) .
C29 C28 C32 134.9(5) .
C27 C28 C32' 110.6(5) .
C29 C28 C32' 135.0(5) .
C30 C29 C28 112.7(4) .
C30 C29 H29 123.7 .
C28 C29 H29 123.7 .
C29 C30 C31 125.8(4) .
C29 C30 S4 111.3(3) .
C31 C30 S4 122.9(3) .
C31 C31 C30 127.0(5) 2_564
C31 C31 H31 116.5 2_564
C30 C31 H31 116.5 .
C25 C32 C28 97.7(6) .
C25 C32 C39 119.2(8) .
C28 C32 C39 119.5(9) .
C25 C32 C33 108.2(9) .
C28 C32 C33 101.5(7) .
C39 C32 C33 108.9(8) .
C34 C33 C32 117.6(10) .
C34 C33 H33A 107.9 .
C32 C33 H33A 107.9 .
C34 C33 H33B 107.9 .
C32 C33 H33B 107.9 .
H33A C33 H33B 107.2 .
C35 C34 C33 113.8(10) .
C35 C34 H34A 108.8 .
C33 C34 H34A 108.8 .
C35 C34 H34B 108.8 .
C33 C34 H34B 108.8 .
H34A C34 H34B 107.7 .
C34 C35 C36 113.9(8) .
C34 C35 H35A 108.8 .
C36 C35 H35A 108.8 .
C34 C35 H35B 108.8 .
C36 C35 H35B 108.8 .
H35A C35 H35B 107.7 .
C37 C36 C35 114.0(9) .
C37 C36 H36A 108.8 .
C35 C36 H36A 108.8 .
C37 C36 H36B 108.8 .
C35 C36 H36B 108.8 .
H36A C36 H36B 107.7 .
C38 C37 C36 114.0(10) .
C38 C37 H37A 108.8 .
C36 C37 H37A 108.8 .
C38 C37 H37B 108.8 .
C36 C37 H37B 108.8 .
H37A C37 H37B 107.7 .
C37 C38 H38A 109.5 .
C37 C38 H38B 109.5 .
H38A C38 H38B 109.5 .
C37 C38 H38C 109.5 .
H38A C38 H38C 109.5 .
H38B C38 H38C 109.5 .
C40 C39 C32 114.7(10) .
C40 C39 H39A 108.6 .
C32 C39 H39A 108.6 .
C40 C39 H39B 108.6 .
C32 C39 H39B 108.6 .
H39A C39 H39B 107.6 .
C39 C40 C41 114.4(9) .
C39 C40 H40A 108.7 .
C41 C40 H40A 108.7 .
C39 C40 H40B 108.7 .
C41 C40 H40B 108.7 .
H40A C40 H40B 107.6 .
C42 C41 C40 114.2(10) .
C42 C41 H41A 108.7 .
C40 C41 H41A 108.7 .
C42 C41 H41B 108.7 .
C40 C41 H41B 108.7 .
H41A C41 H41B 107.6 .
C41 C42 C43 113.1(7) .
C41 C42 H42A 109.0 .
C43 C42 H42A 109.0 .
C41 C42 H42B 109.0 .
C43 C42 H42B 109.0 .
H42A C42 H42B 107.8 .
C44 C43 C42 113.3(13) .
C44 C43 H43A 108.9 .
C42 C43 H43A 108.9 .
C44 C43 H43B 108.9 .
C42 C43 H43B 108.9 .
H43A C43 H43B 107.7 .
C43 C44 H44A 109.5 .
C43 C44 H44B 109.5 .
H44A C44 H44B 109.5 .
C43 C44 H44C 109.5 .
H44A C44 H44C 109.5 .
H44B C44 H44C 109.5 .
C25 C32' C39' 104.2(8) .
C25 C32' C33' 119.1(9) .
C39' C32' C33' 110.2(9) .
C25 C32' C28 98.1(6) .
C39' C32' C28 103.9(8) .
C33' C32' C28 119.3(8) .
C34' C33' C32' 115.1(10) .
C34' C33' H33C 108.5 .
C32' C33' H33C 108.5 .
C34' C33' H33D 108.5 .
C32' C33' H33D 108.5 .
H33C C33' H33D 107.5 .
C33' C34' C35' 114.6(11) .
C33' C34' H34C 108.6 .
C35' C34' H34C 108.6 .
C33' C34' H34D 108.6 .
C35' C34' H34D 108.6 .
H34C C34' H34D 107.6 .
C34' C35' C36' 110.0(12) .
C34' C35' H35C 109.7 .
C36' C35' H35C 109.7 .
C34' C35' H35D 109.7 .
C36' C35' H35D 109.7 .
H35C C35' H35D 108.2 .
C37' C36' C35' 121.5(14) .
C37' C36' H36C 107.0 .
C35' C36' H36C 107.0 .
C37' C36' H36D 107.0 .
C35' C36' H36D 107.0 .
H36C C36' H36D 106.7 .
C36' C37' C38' 110.1(17) .
C36' C37' H37C 109.6 .
C38' C37' H37C 109.6 .
C36' C37' H37D 109.6 .
C38' C37' H37D 109.6 .
H37C C37' H37D 108.2 .
C37' C38' H38D 109.5 .
C37' C38' H38E 109.5 .
H38D C38' H38E 109.5 .
C37' C38' H38F 109.5 .
H38D C38' H38F 109.5 .
H38E C38' H38F 109.5 .
C40' C39' C32' 114.8(10) .
C40' C39' H39C 108.6 .
C32' C39' H39C 108.6 .
C40' C39' H39D 108.6 .
C32' C39' H39D 108.6 .
H39C C39' H39D 107.5 .
C41' C40' C39' 113.6(10) .
C41' C40' H40C 108.8 .
C39' C40' H40C 108.8 .
C41' C40' H40D 108.8 .
C39' C40' H40D 108.8 .
H40C C40' H40D 107.7 .
C42' C41' C40' 116.6(11) .
C42' C41' H41C 108.1 .
C40' C41' H41C 108.1 .
C42' C41' H41D 108.1 .
C40' C41' H41D 108.1 .
H41C C41' H41D 107.3 .
C41' C42' C43' 116.6(12) .
C41' C42' H42C 108.1 .
C43' C42' H42C 108.1 .
C41' C42' H42D 108.1 .
C43' C42' H42D 108.1 .
H42C C42' H42D 107.3 .
C44' C43' C42' 107.7(12) .
C44' C43' H43C 110.2 .
C42' C43' H43C 110.2 .
C44' C43' H43D 110.2 .
C42' C43' H43D 110.2 .
H43C C43' H43D 108.5 .
C43' C44' H44D 109.5 .
C43' C44' H44E 109.5 .
H44D C44' H44E 109.5 .
C43' C44' H44F 109.5 .
H44D C44' H44F 109.5 .
H44E C44' H44F 109.5 .

loop_
_geom_bond_atom_site_label_1
_geom_bond_atom_site_label_2
_geom_bond_distance
_geom_bond_site_symmetry_2
Br1 C1 1.888(4) .
Br2 C23 1.877(4) .
S1 C4 1.710(4) .
S1 C1 1.735(4) .
S2 C5 1.710(3) .
S2 C8 1.751(4) .
S3 C26 1.706(4) .
S3 C23 1.737(4) .
S4 C27 1.712(3) .
S4 C30 1.741(4) .
C1 C2 1.354(6) .
C2 C3 1.424(5) .
C2 H2 0.9500 .
C3 C4 1.375(5) .
C3 C10' 1.533(15) .
C3 C10 1.541(7) .
C4 C5 1.454(5) .
C5 C6 1.371(5) .
C6 C7 1.416(5) .
C6 C10' 1.533(14) .
C6 C10 1.536(7) .
C7 C8 1.376(5) .
C7 H7 0.9500 .
C8 C9 1.442(4) .
C9 C9 1.342(7) 2_565
C9 H9 0.9500 .
C10 C11 1.529(8) .
C10 C17 1.576(7) .
C11 C12 1.512(9) .
C11 H11A 0.9900 .
C11 H11B 0.9900 .
C12 C13 1.512(8) .
C12 H12A 0.9900 .
C12 H12B 0.9900 .
C13 C14 1.493(9) .
C13 H13A 0.9900 .
C13 H13B 0.9900 .
C14 C15 1.499(9) .
C14 H14A 0.9900 .
C14 H14B 0.9900 .
C15 C16 1.500(10) .
C15 H15A 0.9900 .
C15 H15B 0.9900 .
C16 H16A 0.9800 .
C16 H16B 0.9800 .
C16 H16C 0.9800 .
C17 C18 1.529(8) .
C17 H17A 0.9900 .
C17 H17B 0.9900 .
C18 C19 1.520(10) .
C18 H18A 0.9900 .
C18 H18B 0.9900 .
C19 C20 1.557(11) .
C19 H19A 0.9900 .
C19 H19B 0.9900 .
C20 C21 1.440(7) .
C20 H20A 0.9900 .
C20 H20B 0.9900 .
C21 C22 1.552(18) .
C21 H21A 0.9900 .
C21 H21B 0.9900 .
C22 H22A 0.9800 .
C22 H22B 0.9800 .
C22 H22C 0.9800 .
C10' C11' 1.531(15) .
C10' C17' 1.543(15) .
C11' C12' 1.508(18) .
C11' H11C 0.9900 .
C11' H11D 0.9900 .
C12' C13' 1.512(18) .
C12' H12C 0.9900 .
C12' H12D 0.9900 .
C13' C14' 1.469(18) .
C13' H13C 0.9900 .
C13' H13D 0.9900 .
C14' C15' 1.481(18) .
C14' H14C 0.9900 .
C14' H14D 0.9900 .
C15' C16' 1.532(19) .
C15' H15C 0.9900 .
C15' H15D 0.9900 .
C16' H16D 0.9800 .
C16' H16E 0.9800 .
C16' H16F 0.9800 .
C17' C18' 1.508(16) .
C17' H17C 0.9900 .
C17' H17D 0.9900 .
C18' C19' 1.520(19) .
C18' H18C 0.9900 .
C18' H18D 0.9900 .
C19' C20' 1.524(19) .
C19' H19C 0.9900 .
C19' H19D 0.9900 .
C20' C21' 1.495(9) .
C20' H20C 0.9900 .
C20' H20D 0.9900 .
C21' C22' 1.56(3) .
C21' H21C 0.9900 .
C21' H21D 0.9900 .
C22' H22D 0.9800 .
C22' H22E 0.9800 .
C22' H22F 0.9800 .
C23 C24 1.338(6) .
C24 C25 1.424(5) .
C24 H24 0.9500 .
C25 C26 1.378(5) .
C25 C32' 1.527(10) .
C25 C32 1.543(10) .
C26 C27 1.455(5) .
C27 C28 1.366(5) .
C28 C29 1.416(5) .
C28 C32 1.548(10) .
C28 C32' 1.554(10) .
C29 C30 1.363(5) .
C29 H29 0.9500 .
C30 C31 1.451(5) .
C31 C31 1.328(7) 2_564
C31 H31 0.9500 .
C32 C39 1.550(11) .
C32 C33 1.560(11) .
C33 C34 1.517(11) .
C33 H33A 0.9900 .
C33 H33B 0.9900 .
C34 C35 1.507(11) .
C34 H34A 0.9900 .
C34 H34B 0.9900 .
C35 C36 1.571(13) .
C35 H35A 0.9900 .
C35 H35B 0.9900 .
C36 C37 1.492(11) .
C36 H36A 0.9900 .
C36 H36B 0.9900 .
C37 C38 1.485(11) .
C37 H37A 0.9900 .
C37 H37B 0.9900 .
C38 H38A 0.9800 .
C38 H38B 0.9800 .
C38 H38C 0.9800 .
C39 C40 1.506(10) .
C39 H39A 0.9900 .
C39 H39B 0.9900 .
C40 C41 1.527(12) .
C40 H40A 0.9900 .
C40 H40B 0.9900 .
C41 C42 1.500(13) .
C41 H41A 0.9900 .
C41 H41B 0.9900 .
C42 C43 1.526(9) .
C42 H42A 0.9900 .
C42 H42B 0.9900 .
C43 C44 1.501(17) .
C43 H43A 0.9900 .
C43 H43B 0.9900 .
C44 H44A 0.9800 .
C44 H44B 0.9800 .
C44 H44C 0.9800 .
C32' C39' 1.542(11) .
C32' C33' 1.547(11) .
C33' C34' 1.497(12) .
C33' H33C 0.9900 .
C33' H33D 0.9900 .
C34' C35' 1.532(12) .
C34' H34C 0.9900 .
C34' H34D 0.9900 .
C35' C36' 1.604(18) .
C35' H35C 0.9900 .
C35' H35D 0.9900 .
C36' C37' 1.439(14) .
C36' H36C 0.9900 .
C36' H36D 0.9900 .
C37' C38' 1.508(15) .
C37' H37C 0.9900 .
C37' H37D 0.9900 .
C38' H38D 0.9800 .
C38' H38E 0.9800 .
C38' H38F 0.9800 .
C39' C40' 1.503(12) .
C39' H39C 0.9900 .
C39' H39D 0.9900 .
C40' C41' 1.502(12) .
C40' H40C 0.9900 .
C40' H40D 0.9900 .
C41' C42' 1.455(15) .
C41' H41C 0.9900 .
C41' H41D 0.9900 .
C42' C43' 1.514(14) .
C42' H42C 0.9900 .
C42' H42D 0.9900 .
C43' C44' 1.507(14) .
C43' H43C 0.9900 .
C43' H43D 0.9900 .
C44' H44D 0.9800 .
C44' H44E 0.9800 .
C44' H44F 0.9800 .
